data_4112282
loop_
_publ_author_name
'Pimpa Hormnirun'
'Edward L. Marshall'
'Vernon C. Gibson'
'Andrew J. P. White'
'David J. Williams'

_publ_section_title
;
 Remarkable Stereocontrol in the Polymerization of Racemic Lactide Using
 Aluminum Initiators Supported by Tetradentate Aminophenoxide Ligands
;
_journal_name_full 'Journal of the American Chemical Society'
_journal_page_first 2688
_journal_page_last 2689
_journal_paper_doi 10.1021/ja038757o
_journal_volume 126
_journal_year 2004
_chemical_formula_sum 'C23 H33 Al N2 O2'
_chemical_formula_weight 396.49
_chemical_name_systematic
; 
 ? 
;
_space_group_IT_number 61
_symmetry_cell_setting orthorhombic
_symmetry_space_group_name_Hall '-P 2ac 2ab'
_symmetry_space_group_name_H-M 'P b c a'
_atom_sites_solution_hydrogens geom
_atom_sites_solution_primary direct
_atom_sites_solution_secondary difmap
_audit_creation_method SHELXL-97
_cell_angle_alpha 90.00
_cell_angle_beta 90.00
_cell_angle_gamma 90.00
_cell_formula_units_Z 8
_cell_length_a 7.7325(10)
_cell_length_b 15.6579(13)
_cell_length_c 35.803(2)
_cell_measurement_reflns_used 25
_cell_measurement_temperature 183(2)
_cell_measurement_theta_max 24.98
_cell_measurement_theta_min 10.99
_cell_volume 4334.8(7)
_computing_cell_refinement 'Bruker XSCANS'
_computing_data_collection 'Bruker XSCANS'
_computing_data_reduction 'Bruker SHELXTL'
_computing_molecular_graphics 'Bruker SHELXTL'
_computing_publication_material 'Bruker SHELXTL'
_computing_structure_refinement 'SHELXL-97 (Sheldrick, 1997)'
_computing_structure_solution 'SHELXS-97 (Sheldrick, 1990)'
_diffrn_ambient_temperature 183(2)
_diffrn_measured_fraction_theta_full 0.997
_diffrn_measured_fraction_theta_max 0.997
_diffrn_measurement_device_type 'Bruker P4/RA'
_diffrn_measurement_method '\w scans'
_diffrn_radiation_monochromator graphite
_diffrn_radiation_source 'fine-focus sealed tube'
_diffrn_radiation_type CuK\a
_diffrn_radiation_wavelength 1.54178
_diffrn_reflns_av_R_equivalents 0.0000
_diffrn_reflns_av_sigmaI/netI 0.0319
_diffrn_reflns_limit_h_max 8
_diffrn_reflns_limit_h_min 0
_diffrn_reflns_limit_k_max 17
_diffrn_reflns_limit_k_min 0
_diffrn_reflns_limit_l_max 40
_diffrn_reflns_limit_l_min 0
_diffrn_reflns_number 3203
_diffrn_reflns_theta_full 59.96
_diffrn_reflns_theta_max 59.96
_diffrn_reflns_theta_min 4.94
_diffrn_standards_interval_count 97
_diffrn_standards_number 3
_exptl_absorpt_coefficient_mu 0.971
_exptl_absorpt_correction_type none
_exptl_crystal_colour Colourless
_exptl_crystal_density_diffrn 1.215
_exptl_crystal_description needles
_exptl_crystal_F_000 1712
_exptl_crystal_size_max 0.37
_exptl_crystal_size_mid 0.20
_exptl_crystal_size_min 0.17
_refine_diff_density_max 0.235
_refine_diff_density_min -0.314
_refine_diff_density_rms 0.049
_refine_ls_extinction_coef 0.00074(12)
_refine_ls_extinction_expression Fc^*^=kFc[1+0.001xFc^2^\l^3^/sin(2\q)]^-1/4^
_refine_ls_extinction_method SHELXL
_refine_ls_goodness_of_fit_ref 1.021
_refine_ls_hydrogen_treatment mixed
_refine_ls_matrix_type full
_refine_ls_number_parameters 259
_refine_ls_number_reflns 3203
_refine_ls_number_restraints 0
_refine_ls_restrained_S_all 1.021
_refine_ls_R_factor_all 0.0572
_refine_ls_R_factor_gt 0.0451
_refine_ls_shift/su_max 0.000
_refine_ls_shift/su_mean 0.000
_refine_ls_structure_factor_coef Fsqd
_refine_ls_weighting_details 'calc w=1/[\s^2^(Fo^2^)+(0.0779P)^2^+1.0338P] where P=(Fo^2^+2Fc^2^)/3'
_refine_ls_weighting_scheme calc
_refine_ls_wR_factor_gt 0.1141
_refine_ls_wR_factor_ref 0.1202
_reflns_number_gt 2697
_reflns_number_total 3203
_reflns_threshold_expression >2sigma(I)
_cod_data_source_file ja038757osi20030926_115748.cif
_cod_data_source_block Complex_2
_cod_database_code 4112282

loop_
_symmetry_equiv_pos_as_xyz
'x, y, z'
'-x+1/2, -y, z+1/2'
'-x, y+1/2, -z+1/2'
'x+1/2, -y+1/2, -z'
'-x, -y, -z'
'x-1/2, y, -z-1/2'
'x, -y-1/2, z-1/2'
'-x-1/2, y-1/2, z'

loop_
_atom_site_label
_atom_site_type_symbol
_atom_site_fract_x
_atom_site_fract_y
_atom_site_fract_z
_atom_site_U_iso_or_equiv
_atom_site_adp_type
_atom_site_occupancy
_atom_site_symmetry_multiplicity
_atom_site_calc_flag
_atom_site_refinement_flags
Al Al 0.09012(8) 0.33394(4) 0.133583(16) 0.0246(2) Uani 1 1 d .
C C 0.2256(4) 0.2596(2) 0.16625(8) 0.0532(7) Uani 1 1 d .
H0A H 0.1481 0.2299 0.1836 0.080 Uiso 1 1 calc R
H0B H 0.3086 0.2940 0.1805 0.080 Uiso 1 1 calc R
H0C H 0.2882 0.2176 0.1511 0.080 Uiso 1 1 calc R
O1 O -0.1118(2) 0.33486(9) 0.15819(4) 0.0327(4) Uani 1 1 d .
C1 C -0.2042(3) 0.39463(13) 0.17546(6) 0.0256(4) Uani 1 1 d .
C2 C -0.3172(3) 0.37263(13) 0.20448(6) 0.0269(4) Uani 1 1 d .
C3 C -0.4113(3) 0.43631(14) 0.22195(6) 0.0290(5) Uani 1 1 d .
H3A H -0.4891 0.4209 0.2413 0.035 Uiso 1 1 calc R
C4 C -0.3962(3) 0.52240(14) 0.21220(6) 0.0297(5) Uani 1 1 d .
C5 C -0.2845(3) 0.54316(13) 0.18330(6) 0.0283(5) Uani 1 1 d .
H5A H -0.2727 0.6012 0.1760 0.034 Uiso 1 1 calc R
C6 C -0.1892(3) 0.48077(13) 0.16480(6) 0.0258(4) Uani 1 1 d .
C7 C -0.0668(3) 0.50231(13) 0.13371(6) 0.0285(5) Uani 1 1 d .
H7A H -0.0559 0.5652 0.1320 0.034 Uiso 1 1 calc R
H7B H -0.1163 0.4817 0.1099 0.034 Uiso 1 1 calc R
N8 N 0.1105(2) 0.46431(11) 0.13852(5) 0.0264(4) Uani 1 1 d .
C9 C 0.2258(3) 0.50418(13) 0.11000(6) 0.0330(5) Uani 1 1 d .
H9A H 0.2526 0.5636 0.1174 0.040 Uiso 1 1 calc R
H9B H 0.1657 0.5058 0.0856 0.040 Uiso 1 1 calc R
C10 C 0.3915(3) 0.45405(14) 0.10631(6) 0.0329(5) Uani 1 1 d .
H10A H 0.4638 0.4791 0.0863 0.039 Uiso 1 1 calc R
H10B H 0.4572 0.4570 0.1300 0.039 Uiso 1 1 calc R
N11 N 0.3523(2) 0.36423(11) 0.09735(5) 0.0288(4) Uani 1 1 d .
C12 C 0.3096(3) 0.35654(15) 0.05696(6) 0.0322(5) Uani 1 1 d .
H12A H 0.4156 0.3659 0.0420 0.039 Uiso 1 1 calc R
H12B H 0.2250 0.4014 0.0501 0.039 Uiso 1 1 calc R
C13 C 0.2356(3) 0.27061(14) 0.04778(6) 0.0292(5) Uani 1 1 d .
C14 C 0.3125(3) 0.21651(15) 0.02188(6) 0.0338(5) Uani 1 1 d .
H14A H 0.4180 0.2329 0.0103 0.041 Uiso 1 1 calc R
C15 C 0.2368(3) 0.13855(14) 0.01270(6) 0.0323(5) Uani 1 1 d .
C16 C 0.0832(3) 0.11667(13) 0.03037(6) 0.0302(5) Uani 1 1 d .
H16A H 0.0302 0.0638 0.0242 0.036 Uiso 1 1 calc R
C17 C 0.0039(3) 0.16882(14) 0.05664(6) 0.0287(5) Uani 1 1 d .
C18 C 0.0823(3) 0.24708(14) 0.06564(5) 0.0263(4) Uani 1 1 d .
O18 O 0.00705(19) 0.29996(10) 0.09039(4) 0.0304(4) Uani 1 1 d .
C19 C -0.3304(3) 0.28088(15) 0.21657(7) 0.0385(5) Uani 1 1 d .
H19A H -0.4120 0.2763 0.2374 0.058 Uiso 1 1 calc R
H19B H -0.2164 0.2605 0.2246 0.058 Uiso 1 1 calc R
H19C H -0.3713 0.2460 0.1956 0.058 Uiso 1 1 calc R
C20 C -0.4949(3) 0.58980(16) 0.23313(7) 0.0391(5) Uani 1 1 d .
H20A H -0.4182 0.6174 0.2513 0.059 Uiso 1 1 calc R
H20B H -0.5924 0.5634 0.2463 0.059 Uiso 1 1 calc R
H20C H -0.5384 0.6326 0.2155 0.059 Uiso 1 1 calc R
C21 C 0.1764(3) 0.48549(15) 0.17643(6) 0.0340(5) Uani 1 1 d .
H21A H 0.1864 0.5476 0.1790 0.051 Uiso 1 1 calc R
H21B H 0.2902 0.4592 0.1800 0.051 Uiso 1 1 calc R
H21C H 0.0960 0.4636 0.1953 0.051 Uiso 1 1 calc R
C22 C 0.5060(3) 0.31147(17) 0.10526(7) 0.0404(5) Uani 1 1 d .
H22A H 0.6017 0.3296 0.0891 0.061 Uiso 1 1 calc R
H22B H 0.4792 0.2513 0.1004 0.061 Uiso 1 1 calc R
H22C H 0.5394 0.3184 0.1315 0.061 Uiso 1 1 calc R
C23 C 0.3189(4) 0.08085(17) -0.01591(7) 0.0457(6) Uani 1 1 d .
H23A H 0.2944 0.1027 -0.0410 0.069 Uiso 1 1 calc R
H23B H 0.2714 0.0231 -0.0134 0.069 Uiso 1 1 calc R
H23C H 0.4442 0.0793 -0.0119 0.069 Uiso 1 1 calc R
C24 C -0.1650(3) 0.14553(16) 0.07461(7) 0.0411(6) Uani 1 1 d .
H24A H -0.1941 0.0863 0.0684 0.062 Uiso 1 1 calc R
H24B H -0.2562 0.1835 0.0653 0.062 Uiso 1 1 calc R
H24C H -0.1551 0.1516 0.1018 0.062 Uiso 1 1 calc R

loop_
_atom_site_aniso_label
_atom_site_aniso_U_11
_atom_site_aniso_U_22
_atom_site_aniso_U_33
_atom_site_aniso_U_23
_atom_site_aniso_U_13
_atom_site_aniso_U_12
Al 0.0286(3) 0.0210(3) 0.0242(3) -0.0002(2) 0.0012(2) 0.0000(2)
C 0.0472(15) 0.0584(17) 0.0539(15) 0.0301(13) 0.0041(12) 0.0100(13)
O1 0.0353(8) 0.0225(7) 0.0404(8) -0.0056(6) 0.0114(7) -0.0008(6)
C1 0.0263(10) 0.0246(10) 0.0259(10) -0.0032(8) -0.0027(8) -0.0011(8)
C2 0.0278(10) 0.0270(11) 0.0260(10) -0.0004(8) -0.0019(8) -0.0007(8)
C3 0.0263(10) 0.0362(11) 0.0245(10) -0.0013(8) -0.0001(8) -0.0010(9)
C4 0.0259(10) 0.0328(11) 0.0305(11) -0.0066(9) -0.0041(9) 0.0014(9)
C5 0.0288(11) 0.0242(10) 0.0320(11) -0.0012(8) -0.0040(8) 0.0002(8)
C6 0.0280(10) 0.0240(10) 0.0255(10) -0.0015(8) -0.0020(8) -0.0013(8)
C7 0.0307(11) 0.0259(10) 0.0289(10) 0.0012(8) 0.0001(8) 0.0013(9)
N8 0.0284(9) 0.0254(9) 0.0252(9) -0.0004(7) 0.0008(7) -0.0038(7)
C9 0.0397(12) 0.0237(10) 0.0355(11) 0.0011(8) 0.0097(10) -0.0072(9)
C10 0.0311(11) 0.0315(11) 0.0360(12) -0.0043(9) 0.0057(9) -0.0112(9)
N11 0.0285(9) 0.0280(9) 0.0300(9) -0.0028(7) -0.0003(7) -0.0023(7)
C12 0.0346(11) 0.0336(11) 0.0285(11) -0.0001(9) 0.0062(9) -0.0076(9)
C13 0.0325(11) 0.0310(11) 0.0242(10) -0.0005(8) 0.0021(8) -0.0027(9)
C14 0.0341(12) 0.0384(12) 0.0287(11) 0.0001(9) 0.0066(9) -0.0009(10)
C15 0.0389(12) 0.0321(11) 0.0261(10) -0.0018(9) 0.0021(9) 0.0054(9)
C16 0.0357(11) 0.0266(10) 0.0283(10) -0.0011(8) -0.0019(9) 0.0003(9)
C17 0.0312(11) 0.0287(10) 0.0263(10) 0.0005(8) -0.0025(8) -0.0022(9)
C18 0.0273(10) 0.0304(10) 0.0212(9) -0.0008(8) -0.0019(8) 0.0011(9)
O18 0.0256(7) 0.0344(8) 0.0312(8) -0.0094(6) 0.0015(6) -0.0009(6)
C19 0.0429(13) 0.0297(11) 0.0428(13) 0.0066(9) 0.0083(10) 0.0001(10)
C20 0.0396(12) 0.0361(12) 0.0416(13) -0.0065(10) 0.0027(10) 0.0067(10)
C21 0.0323(11) 0.0392(12) 0.0305(11) -0.0056(9) -0.0041(9) -0.0066(9)
C22 0.0321(12) 0.0420(13) 0.0470(14) -0.0019(10) 0.0003(10) 0.0039(10)
C23 0.0521(15) 0.0418(13) 0.0431(14) -0.0090(11) 0.0109(11) 0.0082(12)
C24 0.0368(13) 0.0363(12) 0.0501(14) -0.0087(10) 0.0109(11) -0.0080(10)

loop_
_atom_type_symbol
_atom_type_description
_atom_type_scat_dispersion_real
_atom_type_scat_dispersion_imag
_atom_type_scat_source
C C 0.0181 0.0091 'International Tables Vol C Tables 4.2.6.8 and 6.1.1.4'
H H 0.0000 0.0000 'International Tables Vol C Tables 4.2.6.8 and 6.1.1.4'
N N 0.0311 0.0180 'International Tables Vol C Tables 4.2.6.8 and 6.1.1.4'
O O 0.0492 0.0322 'International Tables Vol C Tables 4.2.6.8 and 6.1.1.4'
Al Al 0.2130 0.2455 'International Tables Vol C Tables 4.2.6.8 and 6.1.1.4'

loop_
_geom_angle_atom_site_label_1
_geom_angle_atom_site_label_2
_geom_angle_atom_site_label_3
_geom_angle
O18 Al O1 96.69(8)
O18 Al C 122.84(12)
O1 Al C 100.23(10)
O18 Al N8 113.86(8)
O1 Al N8 90.95(7)
C Al N8 119.93(12)
O18 Al N11 83.99(7)
O1 Al N11 167.97(7)
C Al N11 89.34(10)
N8 Al N11 77.88(7)
C1 O1 Al 134.58(13)
O1 C1 C2 120.46(18)
O1 C1 C6 120.30(19)
C2 C1 C6 119.24(19)
C3 C2 C1 119.09(19)
C3 C2 C19 121.5(2)
C1 C2 C19 119.40(19)
C2 C3 C4 122.6(2)
C5 C4 C3 117.7(2)
C5 C4 C20 121.6(2)
C3 C4 C20 120.7(2)
C4 C5 C6 121.4(2)
C5 C6 C1 120.0(2)
C5 C6 C7 121.97(19)
C1 C6 C7 117.97(18)
C6 C7 N8 113.66(17)
C21 N8 C9 109.06(17)
C21 N8 C7 109.18(16)
C9 N8 C7 107.48(16)
C21 N8 Al 109.04(13)
C9 N8 Al 113.74(13)
C7 N8 Al 108.24(12)
N8 C9 C10 110.46(18)
N11 C10 C9 109.95(18)
C10 N11 C22 109.09(18)
C10 N11 C12 109.52(17)
C22 N11 C12 108.67(18)
C10 N11 Al 103.84(13)
C22 N11 Al 117.15(14)
C12 N11 Al 108.34(13)
N11 C12 C13 111.74(17)
C14 C13 C18 120.5(2)
C14 C13 C12 122.0(2)
C18 C13 C12 117.42(19)
C13 C14 C15 120.8(2)
C16 C15 C14 117.9(2)
C16 C15 C23 121.5(2)
C14 C15 C23 120.6(2)
C15 C16 C17 122.8(2)
C16 C17 C18 118.5(2)
C16 C17 C24 122.1(2)
C18 C17 C24 119.3(2)
O18 C18 C13 120.42(19)
O18 C18 C17 120.10(19)
C13 C18 C17 119.45(19)
C18 O18 Al 127.46(13)

loop_
_geom_bond_atom_site_label_1
_geom_bond_atom_site_label_2
_geom_bond_distance
Al O18 1.7570(15)
Al O1 1.7930(16)
Al C 1.955(3)
Al N8 2.0550(18)
Al N11 2.4532(19)
O1 C1 1.330(3)
C1 C2 1.400(3)
C1 C6 1.406(3)
C2 C3 1.384(3)
C2 C19 1.504(3)
C3 C4 1.397(3)
C4 C5 1.387(3)
C4 C20 1.502(3)
C5 C6 1.391(3)
C6 C7 1.500(3)
C7 N8 1.505(3)
N8 C21 1.487(3)
N8 C9 1.492(3)
C9 C10 1.508(3)
C10 N11 1.474(3)
N11 C22 1.475(3)
N11 C12 1.488(3)
C12 C13 1.498(3)
C13 C14 1.390(3)
C13 C18 1.397(3)
C14 C15 1.393(3)
C15 C16 1.388(3)
C15 C23 1.506(3)
C16 C17 1.388(3)
C17 C18 1.405(3)
C17 C24 1.501(3)
C18 O18 1.345(3)
